data_7242135
loop_
_publ_author_name
'Feng, Zhicun'
'Zhang, Yu'
'Li, Yanan'
'Xu, Kangzhen'

_publ_section_title
;
 Adjacent N\\rightarrow O and C--NH2 groups --- a highly efficient
 amphoteric structure for energetic materials resulting from
 tautomerization proved by crystal engineering
;
_journal_issue 7
_journal_name_full CrystEngComm
_journal_page_first 1544
_journal_page_last 1549
_journal_paper_doi 10.1039/D0CE01427C
_journal_volume 23
_journal_year 2021
_chemical_formula_sum 'C3 H6 N6 O6'
_chemical_formula_weight 222.14
_chemical_name_systematic '4,6-diamino-1,3-dihydroxy-2-oxo-2,3-dihydro-1,3,5-triazin-1-ium nitrate'
_space_group_crystal_system monoclinic
_space_group_IT_number 15
_space_group_name_Hall '-C 2yc'
_space_group_name_H-M_alt 'C 1 2/c 1'
_atom_sites_solution_hydrogens difmap
_audit_creation_method SHELXL-2013
_audit_update_record
;
2019-11-26 deposited with the CCDC.	2021-01-19 downloaded from the CCDC.
;
_cell_angle_alpha 90
_cell_angle_beta 111.743(7)
_cell_angle_gamma 90
_cell_formula_units_Z 8
_cell_length_a 15.358(6)
_cell_length_b 7.426(3)
_cell_length_c 15.144(6)
_cell_measurement_reflns_used 491
_cell_measurement_temperature 296(2)
_cell_measurement_theta_max 21.40
_cell_measurement_theta_min 3.09
_cell_volume 1604.3(11)
_computing_structure_refinement 'SHELXL-2013 (Sheldrick, 2013)'
_diffrn_ambient_temperature 296(2)
_diffrn_measured_fraction_theta_full 0.997
_diffrn_measured_fraction_theta_max 0.967
_diffrn_measurement_device_type 'Bruker Smart Apex CCD area detector'
_diffrn_measurement_method 'phi and omega scans'
_diffrn_radiation_type MoK\a
_diffrn_radiation_wavelength 0.71073
_diffrn_reflns_av_R_equivalents 0.0457
_diffrn_reflns_av_unetI/netI 0.0558
_diffrn_reflns_Laue_measured_fraction_full 0.997
_diffrn_reflns_Laue_measured_fraction_max 0.967
_diffrn_reflns_limit_h_max 10
_diffrn_reflns_limit_h_min -19
_diffrn_reflns_limit_k_max 9
_diffrn_reflns_limit_k_min -8
_diffrn_reflns_limit_l_max 19
_diffrn_reflns_limit_l_min -18
_diffrn_reflns_number 4324
_diffrn_reflns_point_group_measured_fraction_full 0.997
_diffrn_reflns_point_group_measured_fraction_max 0.967
_diffrn_reflns_theta_full 25.242
_diffrn_reflns_theta_max 26.659
_diffrn_reflns_theta_min 2.856
_diffrn_source 'fine-focus sealed tube'
_exptl_absorpt_coefficient_mu 0.175
_exptl_absorpt_correction_T_max 0.966
_exptl_absorpt_correction_T_min 0.944
_exptl_absorpt_correction_type multi-scan
_exptl_absorpt_process_details SADABS
_exptl_crystal_colour colorless
_exptl_crystal_density_diffrn 1.839
_exptl_crystal_density_method 'not measured'
_exptl_crystal_description block
_exptl_crystal_F_000 912
_exptl_crystal_size_max 0.330
_exptl_crystal_size_mid 0.300
_exptl_crystal_size_min 0.200
_refine_diff_density_max 0.216
_refine_diff_density_min -0.295
_refine_diff_density_rms 0.066
_refine_ls_extinction_method none
_refine_ls_goodness_of_fit_ref 0.985
_refine_ls_hydrogen_treatment refxyz
_refine_ls_matrix_type full
_refine_ls_number_parameters 154
_refine_ls_number_reflns 1641
_refine_ls_number_restraints 13
_refine_ls_restrained_S_all 0.985
_refine_ls_R_factor_all 0.1017
_refine_ls_R_factor_gt 0.0500
_refine_ls_shift/su_max 0.000
_refine_ls_shift/su_mean 0.000
_refine_ls_structure_factor_coef Fsqd
_refine_ls_weighting_details
;
 w=1/[\s^2^(Fo^2^)+(0.0645P)^2^]
 where P=(Fo^2^+2Fc^2^)/3
;
_refine_ls_weighting_scheme calc
_refine_ls_wR_factor_gt 0.1118
_refine_ls_wR_factor_ref 0.1379
_reflns_Friedel_coverage 0.000
_reflns_number_gt 922
_reflns_number_total 1641
_reflns_threshold_expression 'I > 2\s(I)'
_cod_data_source_file d0ce01427c2.cif
_cod_data_source_block 1_a_CCDC1
_cod_depositor_comments 'Adding full bibliography for 7242134--7242143.cif.'
_cod_original_sg_symbol_H-M 'C 2/c'
_cod_database_code 7242135
_shelx_space_group_comment
;
The symmetry employed for this shelxl refinement is uniquely defined
by the following loop, which should always be used as a source of
symmetry information in preference to the above space-group names.
They are only intended as comments.
;
_shelx_estimated_absorpt_t_min 0.945
_shelx_estimated_absorpt_t_max 0.966
_shelxl_version_number 2013-2

loop_
_space_group_symop_operation_xyz
'x, y, z'
'-x, y, -z+1/2'
'x+1/2, y+1/2, z'
'-x+1/2, y+1/2, -z+1/2'
'-x, -y, -z'
'x, -y, z-1/2'
'-x+1/2, -y+1/2, -z'
'x+1/2, -y+1/2, z-1/2'

loop_
_atom_site_label
_atom_site_type_symbol
_atom_site_fract_x
_atom_site_fract_y
_atom_site_fract_z
_atom_site_U_iso_or_equiv
_atom_site_adp_type
_atom_site_occupancy
_atom_site_site_symmetry_order
_atom_site_calc_flag
_atom_site_refinement_flags_posn
_atom_site_refinement_flags_adp
_atom_site_refinement_flags_occupancy
_atom_site_disorder_assembly
_atom_site_disorder_group
O1 O 0.38746(16) 0.5894(3) 0.50232(15) 0.0402(6) Uani 1 1 d D . . . .
H5 H 0.3708(14) 0.652(3) 0.5467(13) 0.048 Uiso 1 1 d D U . . .
N1 N 0.54520(19) -0.0271(4) 0.6664(2) 0.0402(7) Uani 1 1 d D . . . .
H2 H 0.5931(17) -0.024(5) 0.7161(17) 0.048 Uiso 1 1 d D U . . .
H1 H 0.522(2) -0.128(2) 0.651(2) 0.048 Uiso 1 1 d D U . . .
C1 C 0.5076(2) 0.4470(4) 0.6289(2) 0.0294(7) Uani 1 1 d . . . . .
N2 N 0.31232(19) 0.2742(4) 0.4312(2) 0.0406(7) Uani 1 1 d D . . . .
H4 H 0.2900(18) 0.376(3) 0.4044(17) 0.049 Uiso 1 1 d D U . . .
H3 H 0.2916(18) 0.165(3) 0.4107(18) 0.049 Uiso 1 1 d D U . . .
O2 O 0.61969(15) 0.2779(3) 0.74995(14) 0.0363(6) Uani 1 1 d D . . . .
H6 H 0.6607(12) 0.304(4) 0.7286(17) 0.044 Uiso 1 1 d D U . . .
C2 C 0.5040(2) 0.1200(4) 0.6251(2) 0.0295(7) Uani 1 1 d D . . . .
O3 O 0.54357(15) 0.5876(3) 0.66187(16) 0.0407(6) Uani 1 1 d D . . . .
N3 N 0.42499(17) 0.4317(3) 0.55066(17) 0.0321(6) Uani 1 1 d D . . . .
C3 C 0.3880(2) 0.2713(4) 0.5098(2) 0.0316(7) Uani 1 1 d D . . . .
O4 O 0.26155(15) 0.8690(3) 0.70207(16) 0.0427(6) Uani 1 1 d . . . . .
N4 N 0.54305(15) 0.2803(3) 0.66540(16) 0.0284(6) Uani 1 1 d D . . . .
N5 N 0.42665(17) 0.1160(3) 0.54684(18) 0.0334(6) Uani 1 1 d . . . . .
O5 O 0.34383(18) 0.7880(3) 0.62144(18) 0.0575(8) Uani 1 1 d D . . . .
O6 O 0.23628(18) 0.6111(3) 0.63020(19) 0.0583(8) Uani 1 1 d . . . . .
N6 N 0.28042(18) 0.7514(4) 0.65054(18) 0.0357(7) Uani 1 1 d . . . . .

loop_
_atom_site_aniso_label
_atom_site_aniso_U_11
_atom_site_aniso_U_22
_atom_site_aniso_U_33
_atom_site_aniso_U_23
_atom_site_aniso_U_13
_atom_site_aniso_U_12
O1 0.0535(15) 0.0312(13) 0.0365(13) 0.0049(10) 0.0172(11) 0.0132(11)
N1 0.0418(18) 0.0258(15) 0.0434(18) 0.0045(14) 0.0046(13) 0.0008(13)
C1 0.0352(18) 0.0288(18) 0.0284(17) 0.0008(14) 0.0166(15) 0.0011(13)
N2 0.0374(16) 0.0367(17) 0.0341(16) 0.0018(14) -0.0025(13) 0.0007(13)
O2 0.0328(12) 0.0425(14) 0.0295(12) 0.0009(10) 0.0067(10) -0.0019(10)
C2 0.0331(17) 0.0241(17) 0.0343(18) -0.0005(13) 0.0158(14) -0.0012(13)
O3 0.0458(14) 0.0259(13) 0.0462(14) -0.0067(11) 0.0120(11) -0.0040(10)
N3 0.0386(15) 0.0234(14) 0.0312(15) 0.0038(12) 0.0091(12) 0.0069(11)
C3 0.0327(17) 0.0322(18) 0.0328(18) -0.0003(14) 0.0156(14) -0.0012(14)
O4 0.0400(13) 0.0465(15) 0.0416(14) -0.0139(11) 0.0150(11) -0.0036(11)
N4 0.0242(13) 0.0289(14) 0.0286(14) 0.0009(11) 0.0058(11) 0.0000(10)
N5 0.0330(15) 0.0280(15) 0.0347(16) 0.0022(12) 0.0074(12) -0.0022(11)
O5 0.0575(16) 0.0587(18) 0.0729(19) -0.0199(14) 0.0433(15) -0.0161(14)
O6 0.0690(18) 0.0325(15) 0.0733(19) -0.0125(13) 0.0264(14) -0.0207(13)
N6 0.0355(15) 0.0327(16) 0.0335(15) -0.0004(13) 0.0066(13) 0.0010(12)

loop_
_atom_type_symbol
_atom_type_description
_atom_type_scat_dispersion_real
_atom_type_scat_dispersion_imag
_atom_type_scat_source
C C 0.0033 0.0016 'International Tables Vol C Tables 4.2.6.8 and 6.1.1.4'
H H 0.0000 0.0000 'International Tables Vol C Tables 4.2.6.8 and 6.1.1.4'
N N 0.0061 0.0033 'International Tables Vol C Tables 4.2.6.8 and 6.1.1.4'
O O 0.0106 0.0060 'International Tables Vol C Tables 4.2.6.8 and 6.1.1.4'

loop_
_geom_angle_atom_site_label_1
_geom_angle_atom_site_label_2
_geom_angle_atom_site_label_3
_geom_angle
_geom_angle_site_symmetry_1
_geom_angle_site_symmetry_3
_geom_angle_publ_flag
O3 C1 N4 124.1(3) . . ?
O3 C1 N3 124.2(3) . . ?
N4 C1 N3 111.7(3) . . ?
N1 C2 N5 121.6(3) . . ?
N1 C2 N4 117.4(3) . . ?
N5 C2 N4 121.0(3) . . ?
C3 N3 C1 123.7(3) . . ?
C3 N3 O1 118.4(2) . . ?
C1 N3 O1 116.9(2) . . ?
N2 C3 N5 120.2(3) . . ?
N2 C3 N3 118.3(3) . . ?
N5 C3 N3 121.5(3) . . ?
C2 N4 O2 118.9(2) . . ?
C2 N4 C1 123.9(2) . . ?
O2 N4 C1 117.1(2) . . ?
C3 N5 C2 118.0(3) . . ?
O6 N6 O5 122.3(3) . . ?
O6 N6 O4 120.6(3) . . ?
O5 N6 O4 117.0(3) . . ?

loop_
_geom_bond_atom_site_label_1
_geom_bond_atom_site_label_2
_geom_bond_distance
_geom_bond_site_symmetry_2
_geom_bond_publ_flag
O1 N3 1.388(3) . ?
N1 C2 1.300(4) . ?
C1 O3 1.200(3) . ?
C1 N4 1.383(4) . ?
C1 N3 1.383(4) . ?
N2 C3 1.320(4) . ?
O2 N4 1.382(3) . ?
C2 N5 1.332(4) . ?
C2 N4 1.371(4) . ?
N3 C3 1.366(4) . ?
C3 N5 1.323(4) . ?
O4 N6 1.274(3) . ?
O5 N6 1.239(3) . ?
O6 N6 1.219(3) . ?

loop_
_geom_hbond_atom_site_label_D
_geom_hbond_atom_site_label_H
_geom_hbond_atom_site_label_A
_geom_hbond_distance_DH
_geom_hbond_distance_HA
_geom_hbond_distance_DA
_geom_hbond_angle_DHA
_geom_hbond_site_symmetry_A
O1 H5 O5 0.926(13) 1.682(13) 2.603(3) 173(3) .
O1 H5 N6 0.926(13) 2.563(17) 3.453(4) 161(2) .
N1 H2 O4 0.836(18) 2.26(2) 2.999(3) 148(3) 2_646
N1 H1 O3 0.827(16) 2.135(16) 2.862(4) 147(3) 1_545
N2 H4 O4 0.867(16) 2.422(17) 3.269(4) 166(3) 7_566
N2 H3 O6 0.882(16) 2.141(19) 3.015(4) 171(3) 7_556
O2 H6 O4 0.830(17) 1.804(16) 2.627(3) 171(2) 3_545
O2 H6 O6 0.830(17) 2.63(3) 3.230(3) 130(3) 3_545
O2 H6 N6 0.830(17) 2.56(2) 3.339(4) 157(3) 3_545

loop_
_geom_torsion_atom_site_label_1
_geom_torsion_atom_site_label_2
_geom_torsion_atom_site_label_3
_geom_torsion_atom_site_label_4
_geom_torsion
_geom_torsion_site_symmetry_1
_geom_torsion_site_symmetry_2
_geom_torsion_site_symmetry_3
_geom_torsion_site_symmetry_4
_geom_torsion_publ_flag
O3 C1 N3 C3 175.3(3) . . . . ?
N4 C1 N3 C3 -5.6(4) . . . . ?
O3 C1 N3 O1 6.9(4) . . . . ?
N4 C1 N3 O1 -174.0(2) . . . . ?
C1 N3 C3 N2 -175.2(3) . . . . ?
O1 N3 C3 N2 -6.9(4) . . . . ?
C1 N3 C3 N5 4.4(5) . . . . ?
O1 N3 C3 N5 172.7(3) . . . . ?
N1 C2 N4 O2 -4.0(4) . . . . ?
N5 C2 N4 O2 175.9(2) . . . . ?
N1 C2 N4 C1 179.3(3) . . . . ?
N5 C2 N4 C1 -0.8(4) . . . . ?
O3 C1 N4 C2 -177.1(3) . . . . ?
N3 C1 N4 C2 3.8(4) . . . . ?
O3 C1 N4 O2 6.2(4) . . . . ?
N3 C1 N4 O2 -172.9(2) . . . . ?
N2 C3 N5 C2 178.8(3) . . . . ?
N3 C3 N5 C2 -0.9(4) . . . . ?
N1 C2 N5 C3 179.0(3) . . . . ?
N4 C2 N5 C3 -0.8(4) . . . . ?
